data_4130890
loop_
_publ_author_name
'Kumar, Roopender'
'Linden, Anthony'
'Nevado, Cristina'

_publ_section_title
;
 Evidence for Direct Transmetalation of Au<sup>III</sup>-F with Boronic
 Acids.
;
_journal_issue 42
_journal_name_full 'Journal of the American Chemical Society'
_journal_page_first 13790
_journal_page_last 13793
_journal_paper_doi 10.1021/jacs.6b07763
_journal_volume 138
_journal_year 2016
_chemical_formula_moiety 'C13 H12 Au F2 N'
_chemical_formula_sum 'C13 H12 Au F2 N'
_chemical_formula_weight 417.20
_space_group_crystal_system monoclinic
_space_group_IT_number 14
_space_group_name_Hall '-P 2ybc'
_space_group_name_H-M_alt 'P 1 21/c 1'
_atom_sites_solution_hydrogens geom
_audit_creation_method SHELXL-2014/7
_cell_angle_alpha 90
_cell_angle_beta 99.554(3)
_cell_angle_gamma 90
_cell_formula_units_Z 8
_cell_length_a 7.5121(2)
_cell_length_b 18.0598(6)
_cell_length_c 17.0484(5)
_cell_measurement_reflns_used 7233
_cell_measurement_temperature 160(2)
_cell_measurement_theta_max 26.9950
_cell_measurement_theta_min 2.9610
_cell_volume 2280.82(12)
_computing_cell_refinement 'CrysAlisPro, Version 1.171.38.43 (Rigaku Oxford Diffraction, 2015)'
_computing_data_collection 'CrysAlisPro, Version 1.171.38.43 (Rigaku Oxford Diffraction, 2015)'
_computing_data_reduction 'CrysAlisPro, Version 1.171.38.43 (Rigaku Oxford Diffraction, 2015)'
_computing_molecular_graphics 'ORTEPII (Johnson, 1976)'
_computing_publication_material 'SHELXL-2014 and PLATON (Spek, 2015)'
_computing_structure_refinement 'SHELXL-2014 (Sheldrick, 2015b)'
_computing_structure_solution 'SHELXT-2014 (Sheldrick, 2015a)'
_diffrn_ambient_temperature 160(2)
_diffrn_detector 'Atlas CCD camera on \k goniostat'
_diffrn_detector_area_resol_mean 10.3801
_diffrn_measured_fraction_theta_full 0.999
_diffrn_measured_fraction_theta_max 0.886
_diffrn_measurement_device_type 'Oxford Diffraction SuperNova, dual radiation diffractometer'
_diffrn_measurement_method '\w scans'
_diffrn_radiation_monochromator mirror
_diffrn_radiation_source 'SuperNova (Mo) X-ray Source'
_diffrn_radiation_type 'Mo K\a'
_diffrn_radiation_wavelength 0.71073
_diffrn_reflns_av_R_equivalents 0.0505
_diffrn_reflns_av_unetI/netI 0.0506
_diffrn_reflns_Laue_measured_fraction_full 0.999
_diffrn_reflns_Laue_measured_fraction_max 0.886
_diffrn_reflns_limit_h_max 9
_diffrn_reflns_limit_h_min -9
_diffrn_reflns_limit_k_max 23
_diffrn_reflns_limit_k_min -22
_diffrn_reflns_limit_l_max 20
_diffrn_reflns_limit_l_min -20
_diffrn_reflns_number 22427
_diffrn_reflns_point_group_measured_fraction_full 0.999
_diffrn_reflns_point_group_measured_fraction_max 0.886
_diffrn_reflns_theta_full 25.242
_diffrn_reflns_theta_max 28.433
_diffrn_reflns_theta_min 2.423
_exptl_absorpt_coefficient_mu 12.900
_exptl_absorpt_correction_T_max 0.694
_exptl_absorpt_correction_T_min 0.230
_exptl_absorpt_correction_type gaussian
_exptl_absorpt_process_details
;
Numerical absorption correction based on gaussian integration over
a multifaceted crystal model 
plus an empirical absorption correction using spherical harmonics, 
implemented in the SCALE3 ABSPACK scaling algorithm.
CrysAlisPro, Version 1.171.38.43 (Rigaku Oxford Diffraction, 2015)
;
_exptl_crystal_colour colourless
_exptl_crystal_density_diffrn 2.430
_exptl_crystal_description plate
_exptl_crystal_F_000 1552
_exptl_crystal_size_max 0.19
_exptl_crystal_size_mid 0.09
_exptl_crystal_size_min 0.03
_refine_diff_density_max 4.468
_refine_diff_density_min -1.926
_refine_diff_density_rms 0.246
_refine_ls_extinction_method none
_refine_ls_goodness_of_fit_ref 1.076
_refine_ls_hydrogen_treatment constr
_refine_ls_matrix_type full
_refine_ls_number_parameters 311
_refine_ls_number_reflns 5092
_refine_ls_number_restraints 0
_refine_ls_restrained_S_all 1.076
_refine_ls_R_factor_all 0.0794
_refine_ls_R_factor_gt 0.0540
_refine_ls_shift/su_max 0.000
_refine_ls_shift/su_mean 0.000
_refine_ls_structure_factor_coef Fsqd
_refine_ls_weighting_details 'w=1/[\s^2^(Fo^2^)+(0.0509P)^2^+30.8450P] where P=(Fo^2^+2Fc^2^)/3'
_refine_ls_weighting_scheme calc
_refine_ls_wR_factor_gt 0.1224
_refine_ls_wR_factor_ref 0.1339
_reflns_Friedel_coverage 0.000
_reflns_number_gt 3860
_reflns_number_total 5092
_reflns_threshold_expression 'I > 2\s(I)'
_cod_data_source_file ja6b07763_si_008.cif
_cod_data_source_block NV1622
_cod_original_sg_symbol_H-M 'P 21/c'
_cod_database_code 4130890
_shelx_shelxl_version_number 2014/7
_shelx_space_group_comment
;
The symmetry employed for this shelxl refinement is uniquely defined
by the following loop, which should always be used as a source of
symmetry information in preference to the above space-group names.
They are only intended as comments.
;
_oxdiff_exptl_absorpt_empirical_full_min 0.634
_oxdiff_exptl_absorpt_empirical_full_max 1.718
_oxdiff_exptl_absorpt_empirical_details
;
Empirical correction (ABSPACK) includes:
- Absorption correction using spherical harmonics
- Frame scaling
;

loop_
_space_group_symop_operation_xyz
'x, y, z'
'-x, y+1/2, -z+1/2'
'-x, -y, -z'
'x, -y-1/2, z-1/2'

loop_
_atom_site_label
_atom_site_type_symbol
_atom_site_fract_x
_atom_site_fract_y
_atom_site_fract_z
_atom_site_U_iso_or_equiv
_atom_site_adp_type
_atom_site_occupancy
_atom_site_site_symmetry_order
_atom_site_calc_flag
_atom_site_refinement_flags_posn
_atom_site_refinement_flags_adp
Au1 Au 0.09665(6) 0.83861(2) 0.15026(3) 0.03336(15) Uani 1 1 d . .
F1 F 0.1725(10) 0.7342(4) 0.1282(4) 0.0505(18) Uani 1 1 d . .
F2 F 0.1693(11) 1.0476(4) 0.3627(5) 0.062(2) Uani 1 1 d . .
N1 N 0.1937(12) 0.8289(5) 0.2713(6) 0.031(2) Uani 1 1 d . .
C1 C 0.2627(14) 0.7661(6) 0.3048(7) 0.031(2) Uani 1 1 d . .
H1 H 0.2901 0.7267 0.2718 0.037 Uiso 1 1 calc R U
C2 C 0.2942(15) 0.7572(6) 0.3845(7) 0.038(3) Uani 1 1 d . .
H2 H 0.3486 0.7131 0.4075 0.046 Uiso 1 1 calc R U
C3 C 0.2476(15) 0.8118(7) 0.4313(7) 0.039(3) Uani 1 1 d . .
H3 H 0.2666 0.8048 0.4873 0.047 Uiso 1 1 calc R U
C4 C 0.1702(14) 0.8798(6) 0.3988(7) 0.036(3) Uani 1 1 d . .
C5 C 0.1566(13) 0.8891(6) 0.3166(7) 0.031(2) Uani 1 1 d . .
C6 C 0.1025(16) 0.9339(7) 0.4520(7) 0.045(3) Uani 1 1 d . .
H61 H 0.2012 0.9667 0.4753 0.068 Uiso 1 1 calc R U
H62 H 0.0560 0.9075 0.4946 0.068 Uiso 1 1 calc R U
H63 H 0.0055 0.9634 0.4214 0.068 Uiso 1 1 calc R U
C7 C 0.0884(13) 0.9530(6) 0.2652(7) 0.031(2) Uani 1 1 d . .
C8 C 0.0311(14) 0.9389(6) 0.1837(7) 0.033(2) Uani 1 1 d . .
C9 C -0.0519(16) 0.9948(7) 0.1354(8) 0.044(3) Uani 1 1 d . .
H9 H -0.0918 0.9844 0.0807 0.053 Uiso 1 1 calc R U
C10 C -0.0790(18) 1.0640(7) 0.1630(10) 0.054(4) Uani 1 1 d . .
H10 H -0.1464 1.0999 0.1298 0.065 Uiso 1 1 calc R U
C11 C -0.0050(17) 1.0805(7) 0.2414(10) 0.055(4) Uani 1 1 d . .
H11 H -0.0144 1.1293 0.2612 0.065 Uiso 1 1 calc R U
C12 C 0.0812(16) 1.0269(6) 0.2900(8) 0.041(3) Uani 1 1 d . .
C13 C 0.002(2) 0.8529(8) 0.0341(7) 0.058(4) Uani 1 1 d . .
H131 H 0.0357 0.8102 0.0041 0.086 Uiso 1 1 calc R U
H132 H 0.0542 0.8980 0.0153 0.086 Uiso 1 1 calc R U
H133 H -0.1297 0.8574 0.0260 0.086 Uiso 1 1 calc R U
Au2 Au 0.55973(6) 0.65145(3) 0.62372(3) 0.03815(16) Uani 1 1 d . .
F3 F 0.4518(13) 0.6290(5) 0.5093(4) 0.068(2) Uani 1 1 d . .
F4 F 0.5903(10) 0.5665(4) 0.9164(4) 0.0497(18) Uani 1 1 d . .
N2 N 0.4948(12) 0.5475(5) 0.6637(6) 0.035(2) Uani 1 1 d . .
C21 C 0.4249(17) 0.4932(8) 0.6145(8) 0.051(3) Uani 1 1 d . .
H21 H 0.3887 0.5041 0.5596 0.061 Uiso 1 1 calc R U
C22 C 0.4042(16) 0.4232(7) 0.6402(8) 0.047(3) Uani 1 1 d . .
H22 H 0.3460 0.3861 0.6056 0.057 Uiso 1 1 calc R U
C23 C 0.4705(16) 0.4085(7) 0.7175(9) 0.045(3) Uani 1 1 d . .
H23 H 0.4625 0.3591 0.7358 0.054 Uiso 1 1 calc R U
C24 C 0.5497(13) 0.4616(6) 0.7716(7) 0.032(2) Uani 1 1 d . .
C25 C 0.5522(12) 0.5342(5) 0.7428(6) 0.025(2) Uani 1 1 d . .
C26 C 0.6422(17) 0.4355(7) 0.8508(7) 0.044(3) Uani 1 1 d . .
H261 H 0.7510 0.4651 0.8677 0.066 Uiso 1 1 calc R U
H262 H 0.6757 0.3833 0.8471 0.066 Uiso 1 1 calc R U
H263 H 0.5606 0.4408 0.8897 0.066 Uiso 1 1 calc R U
C27 C 0.6216(12) 0.6024(5) 0.7860(6) 0.025(2) Uani 1 1 d . .
C28 C 0.6592(14) 0.6646(5) 0.7383(7) 0.029(2) Uani 1 1 d . .
C29 C 0.7437(15) 0.7258(6) 0.7741(9) 0.043(3) Uani 1 1 d . .
H29 H 0.7725 0.7656 0.7419 0.052 Uiso 1 1 calc R U
C30 C 0.7875(17) 0.7312(7) 0.8541(9) 0.051(3) Uani 1 1 d . .
H30 H 0.8529 0.7733 0.8766 0.061 Uiso 1 1 calc R U
C31 C 0.7402(16) 0.6782(8) 0.9027(8) 0.048(3) Uani 1 1 d . .
H31 H 0.7663 0.6835 0.9589 0.057 Uiso 1 1 calc R U
C32 C 0.6514(15) 0.6151(7) 0.8675(7) 0.038(3) Uani 1 1 d . .
C33 C 0.6311(18) 0.7532(7) 0.5904(9) 0.052(3) Uani 1 1 d . .
H331 H 0.6151 0.7557 0.5322 0.079 Uiso 1 1 calc R U
H332 H 0.7578 0.7626 0.6127 0.079 Uiso 1 1 calc R U
H333 H 0.5548 0.7906 0.6100 0.079 Uiso 1 1 calc R U

loop_
_atom_site_aniso_label
_atom_site_aniso_U_11
_atom_site_aniso_U_22
_atom_site_aniso_U_33
_atom_site_aniso_U_23
_atom_site_aniso_U_13
_atom_site_aniso_U_12
Au1 0.0307(2) 0.0335(2) 0.0372(3) -0.00060(18) 0.00954(19) -0.00507(18)
F1 0.058(5) 0.038(4) 0.055(4) -0.013(3) 0.011(4) 0.005(3)
F2 0.061(5) 0.035(4) 0.090(6) -0.022(4) 0.010(5) -0.008(4)
N1 0.027(5) 0.024(5) 0.045(6) -0.005(4) 0.011(4) -0.004(4)
C1 0.025(5) 0.024(5) 0.046(7) -0.004(5) 0.012(5) 0.001(4)
C2 0.031(6) 0.031(6) 0.052(8) -0.004(5) 0.005(5) -0.003(5)
C3 0.025(6) 0.049(7) 0.040(7) 0.010(6) -0.002(5) -0.008(5)
C4 0.018(5) 0.036(6) 0.050(7) -0.018(5) 0.000(5) -0.006(5)
C5 0.015(5) 0.033(6) 0.044(7) -0.010(5) 0.007(4) -0.008(4)
C6 0.032(6) 0.052(8) 0.048(8) -0.017(6) -0.005(5) 0.000(6)
C7 0.017(5) 0.022(5) 0.056(7) -0.001(5) 0.009(5) 0.001(4)
C8 0.024(5) 0.030(6) 0.045(7) 0.008(5) 0.009(5) -0.011(4)
C9 0.033(6) 0.046(7) 0.055(8) 0.027(6) 0.014(6) 0.010(5)
C10 0.036(7) 0.041(8) 0.089(11) 0.019(7) 0.022(7) 0.013(6)
C11 0.042(7) 0.025(6) 0.103(13) 0.008(7) 0.030(8) -0.006(5)
C12 0.034(6) 0.032(6) 0.058(8) 0.003(6) 0.013(6) -0.007(5)
C13 0.074(10) 0.084(11) 0.016(6) 0.003(6) 0.009(6) -0.008(8)
Au2 0.0380(3) 0.0400(3) 0.0380(3) 0.00854(19) 0.0110(2) 0.0153(2)
F3 0.100(7) 0.072(6) 0.032(4) 0.003(4) 0.008(4) 0.028(5)
F4 0.056(5) 0.058(5) 0.037(4) 0.009(3) 0.016(3) 0.021(4)
N2 0.025(5) 0.035(5) 0.044(6) -0.004(4) 0.004(4) 0.010(4)
C21 0.041(7) 0.060(9) 0.051(8) -0.022(7) 0.005(6) 0.012(6)
C22 0.030(6) 0.044(8) 0.066(9) -0.016(6) 0.005(6) -0.009(6)
C23 0.033(7) 0.027(6) 0.079(10) -0.006(6) 0.018(6) -0.004(5)
C24 0.021(5) 0.021(5) 0.057(7) 0.001(5) 0.015(5) 0.003(4)
C25 0.011(4) 0.025(5) 0.040(6) -0.001(4) 0.004(4) 0.006(4)
C26 0.046(7) 0.036(7) 0.053(8) 0.018(6) 0.014(6) 0.003(5)
C27 0.016(5) 0.028(5) 0.032(6) 0.000(4) 0.006(4) 0.010(4)
C28 0.026(5) 0.024(5) 0.040(6) -0.002(4) 0.011(5) 0.003(4)
C29 0.029(6) 0.024(6) 0.078(10) 0.002(6) 0.012(6) 0.003(5)
C30 0.036(7) 0.028(6) 0.082(11) -0.016(7) -0.006(7) 0.010(5)
C31 0.033(7) 0.056(8) 0.049(8) -0.021(6) -0.007(6) 0.022(6)
C32 0.031(6) 0.045(7) 0.037(7) 0.008(5) 0.007(5) 0.020(5)
C33 0.050(8) 0.041(7) 0.068(9) 0.023(6) 0.017(7) 0.011(6)

loop_
_atom_type_symbol
_atom_type_description
_atom_type_scat_dispersion_real
_atom_type_scat_dispersion_imag
_atom_type_scat_source
C C 0.0033 0.0016 'International Tables Vol C Tables 4.2.6.8 and 6.1.1.4'
H H 0.0000 0.0000 'International Tables Vol C Tables 4.2.6.8 and 6.1.1.4'
Au Au -2.0133 8.8022 'International Tables Vol C Tables 4.2.6.8 and 6.1.1.4'
F F 0.0171 0.0103 'International Tables Vol C Tables 4.2.6.8 and 6.1.1.4'
N N 0.0061 0.0033 'International Tables Vol C Tables 4.2.6.8 and 6.1.1.4'

loop_
_exptl_crystal_face_index_h
_exptl_crystal_face_index_k
_exptl_crystal_face_index_l
_exptl_crystal_face_perp_dist
0 0 -1 0.0154
0 0 1 0.0154
0 -5 -1 0.0396
0 5 1 0.0396
3 0 -5 0.0696
-3 0 5 0.0784
-1 5 2 0.0417

loop_
_geom_angle_atom_site_label_1
_geom_angle_atom_site_label_2
_geom_angle_atom_site_label_3
_geom_angle
C8 Au1 C13 95.9(6)
C8 Au1 F1 174.1(4)
C13 Au1 F1 90.0(5)
C8 Au1 N1 81.6(4)
C13 Au1 N1 177.4(5)
F1 Au1 N1 92.5(3)
C1 N1 C5 121.8(10)
C1 N1 Au1 122.9(7)
C5 N1 Au1 114.7(7)
N1 C1 C2 121.4(10)
N1 C1 H1 119.3
C2 C1 H1 119.3
C3 C2 C1 119.3(11)
C3 C2 H2 120.4
C1 C2 H2 120.4
C2 C3 C4 121.8(11)
C2 C3 H3 119.1
C4 C3 H3 119.1
C5 C4 C3 116.6(10)
C5 C4 C6 124.1(11)
C3 C4 C6 119.3(11)
N1 C5 C4 118.4(10)
N1 C5 C7 111.1(9)
C4 C5 C7 130.1(10)
C4 C6 H61 109.5
C4 C6 H62 109.5
H61 C6 H62 109.5
C4 C6 H63 109.5
H61 C6 H63 109.5
H62 C6 H63 109.5
C12 C7 C8 116.6(10)
C12 C7 C5 125.9(11)
C8 C7 C5 117.4(9)
C9 C8 C7 119.3(11)
C9 C8 Au1 127.1(9)
C7 C8 Au1 113.5(8)
C10 C9 C8 122.8(13)
C10 C9 H9 118.6
C8 C9 H9 118.6
C9 C10 C11 117.9(13)
C9 C10 H10 121.0
C11 C10 H10 121.0
C12 C11 C10 120.3(12)
C12 C11 H11 119.8
C10 C11 H11 119.8
F2 C12 C11 118.0(12)
F2 C12 C7 119.9(11)
C11 C12 C7 122.0(13)
Au1 C13 H131 109.5
Au1 C13 H132 109.5
H131 C13 H132 109.5
Au1 C13 H133 109.5
H131 C13 H133 109.5
H132 C13 H133 109.5
C28 Au2 C33 95.4(5)
C28 Au2 F3 175.0(4)
C33 Au2 F3 89.7(5)
C28 Au2 N2 81.8(4)
C33 Au2 N2 177.0(5)
F3 Au2 N2 93.2(4)
C21 N2 C25 121.0(11)
C21 N2 Au2 122.9(9)
C25 N2 Au2 115.4(7)
N2 C21 C22 122.3(13)
N2 C21 H21 118.8
C22 C21 H21 118.8
C23 C22 C21 117.0(12)
C23 C22 H22 121.5
C21 C22 H22 121.5
C22 C23 C24 123.7(12)
C22 C23 H23 118.1
C24 C23 H23 118.1
C23 C24 C25 116.2(11)
C23 C24 C26 117.7(10)
C25 C24 C26 125.6(10)
N2 C25 C24 119.3(10)
N2 C25 C27 111.8(9)
C24 C25 C27 128.8(10)
C24 C26 H261 109.5
C24 C26 H262 109.5
H261 C26 H262 109.5
C24 C26 H263 109.5
H261 C26 H263 109.5
H262 C26 H263 109.5
C32 C27 C28 114.9(10)
C32 C27 C25 128.2(10)
C28 C27 C25 116.9(9)
C29 C28 C27 119.9(11)
C29 C28 Au2 127.3(9)
C27 C28 Au2 112.6(7)
C30 C29 C28 121.7(12)
C30 C29 H29 119.2
C28 C29 H29 119.2
C31 C30 C29 121.5(12)
C31 C30 H30 119.2
C29 C30 H30 119.2
C30 C31 C32 117.9(12)
C30 C31 H31 121.1
C32 C31 H31 121.1
F4 C32 C27 119.9(11)
F4 C32 C31 116.9(11)
C27 C32 C31 123.2(11)
Au2 C33 H331 109.5
Au2 C33 H332 109.5
H331 C33 H332 109.5
Au2 C33 H333 109.5
H331 C33 H333 109.5
H332 C33 H333 109.5

loop_
_geom_bond_atom_site_label_1
_geom_bond_atom_site_label_2
_geom_bond_distance
Au1 C8 1.985(11)
Au1 C13 2.007(12)
Au1 F1 2.023(7)
Au1 N1 2.078(10)
F2 C12 1.357(14)
N1 C1 1.336(13)
N1 C5 1.388(13)
C1 C2 1.350(16)
C1 H1 0.9500
C2 C3 1.350(16)
C2 H2 0.9500
C3 C4 1.431(17)
C3 H3 0.9500
C4 C5 1.399(17)
C4 C6 1.479(15)
C5 C7 1.487(15)
C6 H61 0.9800
C6 H62 0.9800
C6 H63 0.9800
C7 C12 1.404(15)
C7 C8 1.408(16)
C8 C9 1.384(15)
C9 C10 1.364(19)
C9 H9 0.9500
C10 C11 1.39(2)
C10 H10 0.9500
C11 C12 1.365(18)
C11 H11 0.9500
C13 H131 0.9800
C13 H132 0.9800
C13 H133 0.9800
Au2 C28 1.987(11)
Au2 C33 2.022(12)
Au2 F3 2.025(8)
Au2 N2 2.083(10)
F4 C32 1.342(13)
N2 C21 1.340(15)
N2 C25 1.367(14)
C21 C22 1.355(19)
C21 H21 0.9500
C22 C23 1.355(19)
C22 H22 0.9500
C23 C24 1.395(16)
C23 H23 0.9500
C24 C25 1.400(14)
C24 C26 1.490(16)
C25 C27 1.485(14)
C26 H261 0.9800
C26 H262 0.9800
C26 H263 0.9800
C27 C32 1.389(15)
C27 C28 1.443(14)
C28 C29 1.366(16)
C29 C30 1.353(19)
C29 H29 0.9500
C30 C31 1.352(19)
C30 H30 0.9500
C31 C32 1.404(18)
C31 H31 0.9500
C33 H331 0.9800
C33 H332 0.9800
C33 H333 0.9800

loop_
_geom_torsion_atom_site_label_1
_geom_torsion_atom_site_label_2
_geom_torsion_atom_site_label_3
_geom_torsion_atom_site_label_4
_geom_torsion
C5 N1 C1 C2 2.2(15)
Au1 N1 C1 C2 -167.8(8)
N1 C1 C2 C3 3.0(16)
C1 C2 C3 C4 -1.8(17)
C2 C3 C4 C5 -4.2(15)
C2 C3 C4 C6 173.0(10)
C1 N1 C5 C4 -8.4(14)
Au1 N1 C5 C4 162.4(7)
C1 N1 C5 C7 177.6(9)
Au1 N1 C5 C7 -11.7(10)
C3 C4 C5 N1 9.0(14)
C6 C4 C5 N1 -168.0(10)
C3 C4 C5 C7 -178.2(10)
C6 C4 C5 C7 4.8(17)
N1 C5 C7 C12 -162.8(10)
C4 C5 C7 C12 24.0(17)
N1 C5 C7 C8 14.9(12)
C4 C5 C7 C8 -158.2(10)
C12 C7 C8 C9 -9.2(15)
C5 C7 C8 C9 172.8(9)
C12 C7 C8 Au1 167.1(8)
C5 C7 C8 Au1 -10.9(11)
C7 C8 C9 C10 1.0(17)
Au1 C8 C9 C10 -174.7(9)
C8 C9 C10 C11 6.0(18)
C9 C10 C11 C12 -4.3(18)
C10 C11 C12 F2 172.4(11)
C10 C11 C12 C7 -4.3(18)
C8 C7 C12 F2 -165.6(10)
C5 C7 C12 F2 12.2(16)
C8 C7 C12 C11 11.0(16)
C5 C7 C12 C11 -171.2(10)
C25 N2 C21 C22 1.3(17)
Au2 N2 C21 C22 171.6(9)
N2 C21 C22 C23 -5.0(19)
C21 C22 C23 C24 3.0(19)
C22 C23 C24 C25 2.5(16)
C22 C23 C24 C26 -170.6(11)
C21 N2 C25 C24 4.6(14)
Au2 N2 C25 C24 -166.4(7)
C21 N2 C25 C27 -179.1(9)
Au2 N2 C25 C27 9.9(10)
C23 C24 C25 N2 -6.2(14)
C26 C24 C25 N2 166.2(10)
C23 C24 C25 C27 178.2(9)
C26 C24 C25 C27 -9.4(16)
N2 C25 C27 C32 163.6(9)
C24 C25 C27 C32 -20.5(16)
N2 C25 C27 C28 -14.6(12)
C24 C25 C27 C28 161.3(9)
C32 C27 C28 C29 9.5(14)
C25 C27 C28 C29 -172.0(9)
C32 C27 C28 Au2 -166.2(7)
C25 C27 C28 Au2 12.2(11)
C27 C28 C29 C30 -2.7(16)
Au2 C28 C29 C30 172.4(9)
C28 C29 C30 C31 -3.9(18)
C29 C30 C31 C32 3.1(18)
C28 C27 C32 F4 167.7(9)
C25 C27 C32 F4 -10.4(15)
C28 C27 C32 C31 -10.6(14)
C25 C27 C32 C31 171.2(10)
C30 C31 C32 F4 -173.8(10)
C30 C31 C32 C27 4.7(16)

loop_
_exptl_oxdiff_crystal_face_indexfrac_h
_exptl_oxdiff_crystal_face_indexfrac_k
_exptl_oxdiff_crystal_face_indexfrac_l
_exptl_oxdiff_crystal_face_x
_exptl_oxdiff_crystal_face_y
_exptl_oxdiff_crystal_face_z
0.0002 0.0005 -1.0002 -0.0306 0.0165 0.0239
-0.0002 -0.0005 1.0002 0.0306 -0.0165 -0.0239
0.0007 -4.9979 -0.9960 0.1004 0.1362 0.1081
-0.0007 4.9979 0.9960 -0.1004 -0.1362 -0.1081
2.9999 -0.0003 -5.0018 -0.0679 -0.1310 0.2918
-2.9999 0.0003 5.0018 0.0679 0.1310 -0.2918
-1.0005 4.9984 1.9964 -0.0981 -0.0815 -0.1894
